data_2209232
loop_
_publ_author_name
'Madeleine Helliwell'
'Yun You'
'John A. Joule'

_publ_section_title
;
 The dipolar cycloaddition of methyl acrylate to
 5,6-diethyl-1-methyl-3-oxidopyrazinium
;
_journal_coeditor_code KJ2003
_journal_issue 6
_journal_name_full 'Acta Crystallographica Section E'
_journal_page_first o2318
_journal_page_last o2320
_journal_paper_doi 10.1107/S1600536806017107
_journal_volume 62
_journal_year 2006
_chemical_formula_iupac 'C13 H20 N2 O3'
_chemical_formula_moiety 'C13 H20 N2 O3'
_chemical_formula_sum 'C13 H20 N2 O3'
_chemical_formula_weight 252.31
_chemical_name_systematic
;
methyl
(Z)-5-ethyl-4-ethylidene-8-methyl-2-oxo-3,8-diazabicyclo[3.2.1]octane-6-endo-
6-carboxylate
;
_space_group_IT_number 14
_symmetry_cell_setting monoclinic
_symmetry_space_group_name_Hall '-P 2ybc'
_symmetry_space_group_name_H-M 'P 1 21/c 1'
_atom_sites_solution_hydrogens geom
_atom_sites_solution_primary direct
_atom_sites_solution_secondary difmap
_cell_angle_alpha 90.00
_cell_angle_beta 90.36(8)
_cell_angle_gamma 90.00
_cell_formula_units_Z 4
_cell_length_a 10.00(2)
_cell_length_b 8.842(10)
_cell_length_c 14.693(10)
_cell_measurement_reflns_used 10171
_cell_measurement_temperature 293(2)
_cell_measurement_theta_max 25.00
_cell_measurement_theta_min 2.04
_cell_volume 1299(3)
_computing_cell_refinement 'DENZO (Otwinowski, 1988)'
_computing_data_collection
;
MSC RAXIS11 Control Software (Molecular Structure Corporation, 1992)
;
_computing_data_reduction DENZO
_computing_molecular_graphics SHELXTL
_computing_publication_material 'SHELXTL (Bruker, 2001)'
_computing_structure_refinement 'SHELXL97 (Sheldrick, 1997)'
_computing_structure_solution
;
SHELXS86 (Sheldrick, 1985) and TEXSAN (Molecular Structure
Corporation, 1995)
;
_diffrn_ambient_temperature 293(2)
_diffrn_measured_fraction_theta_full 0.949
_diffrn_measured_fraction_theta_max 0.949
_diffrn_measurement_device 'Rigaku R-AXIS'
_diffrn_measurement_method '40 x 5\% \f'
_diffrn_radiation_monochromator graphite
_diffrn_radiation_source 'Rigaku rotating anode'
_diffrn_radiation_type MoK\a
_diffrn_radiation_wavelength 0.71069
_diffrn_reflns_av_R_equivalents 0.042
_diffrn_reflns_av_sigmaI/netI 0.0347
_diffrn_reflns_limit_h_max 11
_diffrn_reflns_limit_h_min 0
_diffrn_reflns_limit_k_max 10
_diffrn_reflns_limit_k_min 0
_diffrn_reflns_limit_l_max 17
_diffrn_reflns_limit_l_min -17
_diffrn_reflns_number 10171
_diffrn_reflns_theta_full 25.00
_diffrn_reflns_theta_max 25.00
_diffrn_reflns_theta_min 2.04
_diffrn_standards_decay_% 0.00
_diffrn_standards_interval_count 0
_diffrn_standards_number 0
_exptl_absorpt_coefficient_mu 0.092
_exptl_absorpt_correction_type none
_exptl_crystal_colour colourless
_exptl_crystal_density_diffrn 1.290
_exptl_crystal_density_method 'not measured'
_exptl_crystal_description plate
_exptl_crystal_F_000 544
_exptl_crystal_size_max 0.4
_exptl_crystal_size_mid 0.3
_exptl_crystal_size_min 0.2
_refine_diff_density_max 0.183
_refine_diff_density_min -0.179
_refine_ls_extinction_method none
_refine_ls_goodness_of_fit_ref 1.061
_refine_ls_hydrogen_treatment mixed
_refine_ls_matrix_type full
_refine_ls_number_parameters 171
_refine_ls_number_reflns 2173
_refine_ls_number_restraints 0
_refine_ls_restrained_S_all 1.061
_refine_ls_R_factor_all 0.0517
_refine_ls_R_factor_gt 0.0421
_refine_ls_shift/su_max 0.000
_refine_ls_shift/su_mean 0.000
_refine_ls_structure_factor_coef Fsqd
_refine_ls_weighting_details 'calc w=1/[\s^2^(Fo^2^)+(0.0780P)^2^+0.2408P] where P=(Fo^2^+2Fc^2^)/3'
_refine_ls_weighting_scheme calc
_refine_ls_wR_factor_gt 0.1204
_refine_ls_wR_factor_ref 0.1264
_reflns_number_gt 1840
_reflns_number_total 2173
_reflns_threshold_expression I>2\s(I)
_cod_data_source_file kj2003.cif
_cod_data_source_block 5
_cod_original_cell_volume 1300(3)
_cod_original_sg_symbol_H-M 'P 21/c'
_cod_database_code 2209232

loop_
_symmetry_equiv_pos_as_xyz
'x, y, z'
'-x, y+1/2, -z+1/2'
'-x, -y, -z'
'x, -y-1/2, z-1/2'

loop_
_atom_site_type_symbol
_atom_site_label
_atom_site_fract_x
_atom_site_fract_y
_atom_site_fract_z
_atom_site_U_iso_or_equiv
_atom_site_adp_type
_atom_site_calc_flag
_atom_site_refinement_flags
_atom_site_occupancy
O O1 1.00713(12) 0.37042(15) 0.64648(8) 0.0435(4) Uani d . 1
O O2 0.91004(14) 0.32829(17) 0.51163(8) 0.0529(4) Uani d . 1
O O3 0.43880(12) 0.18148(13) 0.51024(8) 0.0426(4) Uani d . 1
N N1 0.62102(13) 0.10340(15) 0.58974(9) 0.0292(3) Uani d . 1
H H1 0.6108(18) 0.014(2) 0.5634(12) 0.042(5) Uiso d . 1
N N2 0.58051(13) 0.33475(14) 0.71113(8) 0.0284(3) Uani d . 1
C C1 0.72468(15) 0.12658(17) 0.65483(10) 0.0254(4) Uani d . 1
C C2 0.71966(15) 0.28016(17) 0.70353(9) 0.0259(4) Uani d . 1
C C3 0.77540(15) 0.40708(17) 0.63903(10) 0.0292(4) Uani d . 1
H H3 0.7945 0.4965 0.6763 0.035 Uiso calc R 1
C C4 0.65738(16) 0.44507(18) 0.57582(11) 0.0341(4) Uani d . 1
H H4A 0.6752 0.4129 0.5140 0.041 Uiso calc R 1
H H4B 0.6391 0.5528 0.5759 0.041 Uiso calc R 1
C C5 0.53965(16) 0.35593(17) 0.61632(11) 0.0295(4) Uani d . 1
H H5 0.4563 0.4139 0.6121 0.035 Uiso calc R 1
C C6 0.52718(15) 0.20660(18) 0.56728(10) 0.0291(4) Uani d . 1
C C7 0.81900(16) 0.02317(18) 0.66776(11) 0.0329(4) Uani d . 1
H H7 0.8813 0.0435 0.7134 0.040 Uiso calc R 1
C C8 0.83674(19) -0.1226(2) 0.61733(14) 0.0474(5) Uani d . 1
H H8A 0.7591 -0.1418 0.5804 0.071 Uiso calc R 1
H H8B 0.8484 -0.2037 0.6601 0.071 Uiso calc R 1
H H8C 0.9141 -0.1159 0.5792 0.071 Uiso calc R 1
C C9 0.78835(17) 0.27527(19) 0.79723(10) 0.0336(4) Uani d . 1
H H9A 0.7509 0.1921 0.8318 0.040 Uiso calc R 1
H H9B 0.8826 0.2542 0.7886 0.040 Uiso calc R 1
C C10 0.7754(2) 0.4189(2) 0.85282(13) 0.0527(6) Uani d . 1
H H10A 0.8171 0.5011 0.8211 0.079 Uiso calc R 1
H H10B 0.8182 0.4052 0.9109 0.079 Uiso calc R 1
H H10C 0.6825 0.4415 0.8617 0.079 Uiso calc R 1
C C11 0.90159(17) 0.36412(18) 0.59040(11) 0.0330(4) Uani d . 1
C C12 1.13479(19) 0.3331(3) 0.60806(15) 0.0539(5) Uani d . 1
H H12A 1.1316 0.2327 0.5833 0.081 Uiso calc R 1
H H12B 1.2024 0.3380 0.6546 0.081 Uiso calc R 1
H H12C 1.1556 0.4038 0.5606 0.081 Uiso calc R 1
C C13 0.49022(18) 0.2418(2) 0.76527(12) 0.0412(4) Uani d . 1
H H13A 0.4012 0.2818 0.7609 0.062 Uiso calc R 1
H H13B 0.5190 0.2427 0.8277 0.062 Uiso calc R 1
H H13C 0.4911 0.1399 0.7428 0.062 Uiso calc R 1

loop_
_atom_site_aniso_label
_atom_site_aniso_U_11
_atom_site_aniso_U_22
_atom_site_aniso_U_33
_atom_site_aniso_U_12
_atom_site_aniso_U_13
_atom_site_aniso_U_23
O1 0.0292(7) 0.0591(8) 0.0422(7) -0.0029(6) -0.0038(5) -0.0015(6)
O2 0.0510(8) 0.0719(10) 0.0358(7) 0.0004(7) 0.0024(6) -0.0108(6)
O3 0.0444(7) 0.0371(7) 0.0460(7) 0.0040(5) -0.0255(6) -0.0061(5)
N1 0.0332(8) 0.0249(7) 0.0294(7) 0.0039(6) -0.0106(6) -0.0051(6)
N2 0.0282(7) 0.0297(7) 0.0272(7) 0.0019(5) -0.0028(5) -0.0010(5)
C1 0.0257(8) 0.0274(8) 0.0231(7) -0.0013(6) -0.0039(6) 0.0004(6)
C2 0.0271(8) 0.0264(8) 0.0240(8) 0.0015(6) -0.0054(6) -0.0010(6)
C3 0.0325(9) 0.0247(8) 0.0304(8) -0.0041(6) -0.0036(7) -0.0012(6)
C4 0.0399(10) 0.0278(8) 0.0344(9) -0.0010(7) -0.0061(7) 0.0072(7)
C5 0.0293(9) 0.0266(8) 0.0324(8) 0.0053(6) -0.0091(7) -0.0007(6)
C6 0.0290(9) 0.0307(8) 0.0274(8) 0.0005(7) -0.0064(6) 0.0014(6)
C7 0.0300(9) 0.0315(9) 0.0372(9) 0.0038(7) -0.0093(7) -0.0035(7)
C8 0.0379(10) 0.0421(10) 0.0620(13) 0.0112(8) -0.0104(9) -0.0155(9)
C9 0.0397(10) 0.0355(9) 0.0256(8) 0.0025(7) -0.0101(7) -0.0026(7)
C10 0.0722(14) 0.0507(12) 0.0352(10) 0.0086(10) -0.0186(10) -0.0141(9)
C11 0.0363(10) 0.0293(8) 0.0335(9) -0.0051(7) -0.0018(7) 0.0017(7)
C12 0.0353(11) 0.0666(13) 0.0598(13) 0.0065(9) 0.0047(9) 0.0047(10)
C13 0.0376(10) 0.0489(11) 0.0371(9) -0.0018(8) 0.0068(7) 0.0000(8)

loop_
_atom_type_symbol
_atom_type_description
_atom_type_scat_dispersion_real
_atom_type_scat_dispersion_imag
_atom_type_scat_source
C C 0.0033 0.0016 'International Tables Vol C Tables 4.2.6.8 and 6.1.1.4'
H H 0.0000 0.0000 'International Tables Vol C Tables 4.2.6.8 and 6.1.1.4'
N N 0.0061 0.0033 'International Tables Vol C Tables 4.2.6.8 and 6.1.1.4'
O O 0.0106 0.0060 'International Tables Vol C Tables 4.2.6.8 and 6.1.1.4'

loop_
_geom_angle_atom_site_label_1
_geom_angle_atom_site_label_2
_geom_angle_atom_site_label_3
_geom_angle
C11 O1 C12 116.64(17)
C6 N1 C1 124.81(15)
C6 N1 H1 114.7(12)
C1 N1 H1 120.3(12)
C13 N2 C5 114.90(15)
C13 N2 C2 116.32(16)
C5 N2 C2 103.16(14)
C7 C1 N1 120.81(16)
C7 C1 C2 124.61(15)
N1 C1 C2 114.53(13)
N2 C2 C9 110.96(15)
N2 C2 C1 110.95(13)
C9 C2 C1 112.15(12)
N2 C2 C3 98.63(14)
C9 C2 C3 113.70(14)
C1 C2 C3 109.71(14)
C11 C3 C4 114.38(17)
C11 C3 C2 114.08(14)
C4 C3 C2 104.27(15)
C11 C3 H3 107.9
C4 C3 H3 107.9
C2 C3 H3 107.9
C3 C4 C5 103.97(16)
C3 C4 H4A 111.0
C5 C4 H4A 111.0
C3 C4 H4B 111.0
C5 C4 H4B 111.0
H4A C4 H4B 109.0
N2 C5 C6 111.40(13)
N2 C5 C4 102.95(15)
C6 C5 C4 108.93(14)
N2 C5 H5 111.1
C6 C5 H5 111.1
C4 C5 H5 111.1
O3 C6 N1 122.59(17)
O3 C6 C5 122.57(14)
N1 C6 C5 114.83(15)
C1 C7 C8 127.49(16)
C1 C7 H7 116.3
C8 C7 H7 116.3
C7 C8 H8A 109.5
C7 C8 H8B 109.5
H8A C8 H8B 109.5
C7 C8 H8C 109.5
H8A C8 H8C 109.5
H8B C8 H8C 109.5
C10 C9 C2 114.83(14)
C10 C9 H9A 108.6
C2 C9 H9A 108.6
C10 C9 H9B 108.6
C2 C9 H9B 108.6
H9A C9 H9B 107.5
C9 C10 H10A 109.5
C9 C10 H10B 109.5
H10A C10 H10B 109.5
C9 C10 H10C 109.5
H10A C10 H10C 109.5
H10B C10 H10C 109.5
O2 C11 O1 122.95(18)
O2 C11 C3 126.01(17)
O1 C11 C3 111.03(17)
O1 C12 H12A 109.5
O1 C12 H12B 109.5
H12A C12 H12B 109.5
O1 C12 H12C 109.5
H12A C12 H12C 109.5
H12B C12 H12C 109.5
N2 C13 H13A 109.5
N2 C13 H13B 109.5
H13A C13 H13B 109.5
N2 C13 H13C 109.5
H13A C13 H13C 109.5
H13B C13 H13C 109.5

loop_
_geom_bond_atom_site_label_1
_geom_bond_atom_site_label_2
_geom_bond_distance
O1 C11 1.336(3)
O1 C12 1.438(3)
O2 C11 1.204(2)
O3 C6 1.234(2)
N1 C6 1.349(3)
N1 C1 1.421(3)
N1 H1 0.89(2)
N2 C13 1.460(3)
N2 C5 1.461(2)
N2 C2 1.478(3)
C1 C7 1.327(3)
C1 C2 1.536(2)
C2 C9 1.535(2)
C2 C3 1.573(2)
C3 C11 1.503(3)
C3 C4 1.535(3)
C3 H3 0.9800
C4 C5 1.540(3)
C4 H4A 0.9700
C4 H4B 0.9700
C5 C6 1.509(3)
C5 H5 0.9800
C7 C8 1.498(3)
C7 H7 0.9300
C8 H8A 0.9600
C8 H8B 0.9600
C8 H8C 0.9600
C9 C10 1.516(3)
C9 H9A 0.9700
C9 H9B 0.9700
C10 H10A 0.9600
C10 H10B 0.9600
C10 H10C 0.9600
C12 H12A 0.9600
C12 H12B 0.9600
C12 H12C 0.9600
C13 H13A 0.9600
C13 H13B 0.9600
C13 H13C 0.9600

loop_
_geom_hbond_atom_site_label_D
_geom_hbond_atom_site_label_H
_geom_hbond_atom_site_label_A
_geom_hbond_site_symmetry_A
_geom_hbond_distance_DH
_geom_hbond_distance_HA
_geom_hbond_distance_DA
_geom_hbond_angle_DHA
N1 H1 O3 3_656 0.89(2) 2.10(2) 2.975(3) 170.9(16)

loop_
_geom_torsion_atom_site_label_1
_geom_torsion_atom_site_label_2
_geom_torsion_atom_site_label_3
_geom_torsion_atom_site_label_4
_geom_torsion
C6 N1 C1 C7 -174.78(15)
C6 N1 C1 C2 2.8(2)
C13 N2 C2 C9 -62.39(17)
C5 N2 C2 C9 170.88(12)
C13 N2 C2 C1 63.00(17)
C5 N2 C2 C1 -63.73(15)
C13 N2 C2 C3 178.04(12)
C5 N2 C2 C3 51.31(13)
C7 C1 C2 N2 -152.27(16)
N1 C1 C2 N2 30.24(18)
C7 C1 C2 C9 -27.6(2)
N1 C1 C2 C9 154.96(14)
C7 C1 C2 C3 99.8(2)
N1 C1 C2 C3 -77.69(19)
N2 C2 C3 C11 -160.56(12)
C9 C2 C3 C11 81.93(19)
C1 C2 C3 C11 -44.55(17)
N2 C2 C3 C4 -35.10(15)
C9 C2 C3 C4 -152.61(13)
C1 C2 C3 C4 80.91(16)
C11 C3 C4 C5 132.86(15)
C2 C3 C4 C5 7.59(15)
C13 N2 C5 C6 -58.97(18)
C2 N2 C5 C6 68.66(15)
C13 N2 C5 C4 -175.55(13)
C2 N2 C5 C4 -47.93(17)
C3 C4 C5 N2 23.33(15)
C3 C4 C5 C6 -95.00(15)
C1 N1 C6 O3 -179.98(15)
C1 N1 C6 C5 0.8(2)
N2 C5 C6 O3 142.49(16)
C4 C5 C6 O3 -104.6(2)
N2 C5 C6 N1 -38.29(19)
C4 C5 C6 N1 74.6(2)
N1 C1 C7 C8 2.9(3)
C2 C1 C7 C8 -174.41(17)
N2 C2 C9 C10 -49.66(19)
C1 C2 C9 C10 -174.36(15)
C3 C2 C9 C10 60.4(2)
C12 O1 C11 O2 0.5(2)
C12 O1 C11 C3 -179.45(15)
C4 C3 C11 O2 -15.9(2)
C2 C3 C11 O2 104.03(19)
C4 C3 C11 O1 164.10(13)
C2 C3 C11 O1 -75.98(17)
